data_1568253
loop_
_publ_author_name
'Parr, Joseph M.'
'Phanopoulos, Andreas'
'Vickneswaran, Aaranjah'
'Crimmin, Mark R.'

_publ_section_title
;
 Understanding the role of ring strain in &#x3b2;-alkyl migration at Mg
 and Zn centres.
;
_journal_issue 6
_journal_name_full 'Chemical science'
_journal_page_first 1590
_journal_page_last 1597
_journal_paper_doi 10.1039/d2sc06288g
_journal_volume 14
_journal_year 2023
_chemical_formula_moiety 'C34 H50 N2 Zn'
_chemical_formula_sum 'C34 H50 N2 Zn'
_chemical_formula_weight 552.13
_space_group_crystal_system orthorhombic
_space_group_IT_number 61
_space_group_name_Hall '-P 2ac 2ab'
_space_group_name_H-M_alt 'P b c a'
_atom_sites_solution_hydrogens geom
_atom_sites_solution_primary dual
_audit_creation_date 2022-10-07
_audit_creation_method
;
Olex2 1.5
(compiled 2022.04.07 svn.rca3783a0 for OlexSys, GUI svn.r6498)
;
_audit_update_record
;
2022-10-07 deposited with the CCDC.	2023-01-09 downloaded from the CCDC.
;
_cell_angle_alpha 90
_cell_angle_beta 90
_cell_angle_gamma 90
_cell_formula_units_Z 8
_cell_length_a 15.0449(2)
_cell_length_b 16.2449(2)
_cell_length_c 26.5593(3)
_cell_measurement_reflns_used 16785
_cell_measurement_temperature 173.00(14)
_cell_measurement_theta_max 73.6310
_cell_measurement_theta_min 4.3070
_cell_volume 6491.17(14)
_computing_cell_refinement 'CrysAlisPro 1.171.38.46 (Rigaku OD, 2015)'
_computing_data_collection 'CrysAlisPro 1.171.38.46 (Rigaku OD, 2015)'
_computing_data_reduction 'CrysAlisPro 1.171.38.46 (Rigaku OD, 2015)'
_computing_molecular_graphics 'Olex2 1.5 (Dolomanov et al., 2009)'
_computing_publication_material 'Olex2 1.5 (Dolomanov et al., 2009)'
_computing_structure_refinement 'SHELXL 2018/3 (Sheldrick, 2015)'
_computing_structure_solution 'SHELXT 2018/2 (Sheldrick, 2018)'
_diffrn_ambient_environment N~2~
_diffrn_ambient_temperature 173.00(14)
_diffrn_detector 'CCD plate'
_diffrn_detector_area_resol_mean 10.4115
_diffrn_detector_type Atlas
_diffrn_measured_fraction_theta_full 1.000
_diffrn_measured_fraction_theta_max 0.988
_diffrn_measurement_details
;
List of Runs (angles in degrees, time in seconds):

  # Type    Start    End  Width  t~exp~   \w     \q     \k     \f   Frames
#--------------------------------------------------------------------------
  1  \w    -72.00  34.00   1.00    3.96    --  -42.36  77.00 -60.00  106
  2  \w    -71.00  30.00   1.00    3.96    --  -42.36  57.00-150.00  101
  3  \w    -71.00  30.00   1.00    3.96    --  -42.36  57.00  90.00  101
  4  \w     30.00 132.00   1.00   10.05    --  105.75 -30.00 -90.00  102
  5  \w     93.00 178.00   1.00   10.05    --  105.75  30.00-120.00   85
  6  \w     65.00 122.00   1.00   10.05    --  105.75-125.00-120.00   57
  7  \w     43.00 109.00   1.00   10.05    --  105.75 -95.00 -30.00   66
  8  \w     33.00 132.00   1.00   10.05    --  105.75 -45.00-180.00   99
  9  \w     29.00 134.00   1.00   10.05    --  105.75 -30.00  60.00  105
 10  \w     30.00 127.00   1.00   10.05    --  105.75 -77.00  60.00   97
;
_diffrn_measurement_device 'four-circle diffractometer'
_diffrn_measurement_device_type 'Xcalibur, Atlas, Ultra'
_diffrn_measurement_method '\w scans'
_diffrn_orient_matrix_type 'CrysAlisPro convention (1999,Acta A55,543-557)'
_diffrn_orient_matrix_UB_11 -0.0643802000
_diffrn_orient_matrix_UB_12 -0.0181980000
_diffrn_orient_matrix_UB_13 -0.0437244000
_diffrn_orient_matrix_UB_21 -0.0574655000
_diffrn_orient_matrix_UB_22 0.0743152000
_diffrn_orient_matrix_UB_23 0.0156162000
_diffrn_orient_matrix_UB_31 0.0549848000
_diffrn_orient_matrix_UB_32 0.0560661000
_diffrn_orient_matrix_UB_33 -0.0348160000
_diffrn_radiation_monochromator mirror
_diffrn_radiation_probe x-ray
_diffrn_radiation_type 'Cu K\a'
_diffrn_radiation_wavelength 1.54184
_diffrn_reflns_av_R_equivalents 0.0319
_diffrn_reflns_av_unetI/netI 0.0198
_diffrn_reflns_Laue_measured_fraction_full 1.000
_diffrn_reflns_Laue_measured_fraction_max 0.988
_diffrn_reflns_limit_h_max 18
_diffrn_reflns_limit_h_min -18
_diffrn_reflns_limit_k_max 19
_diffrn_reflns_limit_k_min -14
_diffrn_reflns_limit_l_max 24
_diffrn_reflns_limit_l_min -32
_diffrn_reflns_number 36227
_diffrn_reflns_point_group_measured_fraction_full 1.000
_diffrn_reflns_point_group_measured_fraction_max 0.988
_diffrn_reflns_theta_full 67.684
_diffrn_reflns_theta_max 73.727
_diffrn_reflns_theta_min 3.328
_diffrn_source 'fine-focus sealed X-ray tube'
_diffrn_source_type 'Enhance Ultra (Cu) X-ray Source'
_exptl_absorpt_coefficient_mu 1.199
_exptl_absorpt_correction_T_max 1.00000
_exptl_absorpt_correction_T_min 0.83859
_exptl_absorpt_correction_type multi-scan
_exptl_absorpt_process_details
;
CrysAlisPro 1.171.38.46 (Rigaku Oxford Diffraction, 2015)
Empirical absorption correction using spherical harmonics,
 implemented in SCALE3 ABSPACK scaling algorithm.
;
_exptl_crystal_colour 'clear colourless'
_exptl_crystal_colour_lustre clear
_exptl_crystal_colour_primary colourless
_exptl_crystal_density_diffrn 1.130
_exptl_crystal_description block
_exptl_crystal_F_000 2384
_exptl_crystal_preparation 'DippZnH + methylene cyclobutane'
_exptl_crystal_recrystallization_method 'Crystallised from pentane'
_exptl_crystal_size_max 0.0811
_exptl_crystal_size_mid 0.0688
_exptl_crystal_size_min 0.0448
_refine_diff_density_max 0.316
_refine_diff_density_min -0.548
_refine_diff_density_rms 0.050
_refine_ls_extinction_method none
_refine_ls_goodness_of_fit_ref 1.039
_refine_ls_hydrogen_treatment constr
_refine_ls_matrix_type full
_refine_ls_number_parameters 344
_refine_ls_number_reflns 6480
_refine_ls_number_restraints 0
_refine_ls_restrained_S_all 1.039
_refine_ls_R_factor_all 0.0414
_refine_ls_R_factor_gt 0.0352
_refine_ls_shift/su_max 0.002
_refine_ls_shift/su_mean 0.000
_refine_ls_structure_factor_coef Fsqd
_refine_ls_weighting_details 'w=1/[\s^2^(Fo^2^)+(0.0517P)^2^+3.0368P] where P=(Fo^2^+2Fc^2^)/3'
_refine_ls_weighting_scheme calc
_refine_ls_wR_factor_gt 0.0941
_refine_ls_wR_factor_ref 0.1009
_reflns_Friedel_coverage 0.000
_reflns_number_gt 5624
_reflns_number_total 6480
_reflns_threshold_expression 'I > 2\s(I)'
_cod_data_source_file d2sc06288g3.cif
_cod_data_source_block 5b
_cod_depositor_comments 'Adding full bibliography for 1568253--1568256.cif.'
_cod_database_code 1568253
_shelx_shelxl_version_number 2018/3
_chemical_oxdiff_formula 'C34 H50 N2 Zn1'
_chemical_oxdiff_usercomment AV029
_shelx_space_group_comment
;
The symmetry employed for this shelxl refinement is uniquely defined
by the following loop, which should always be used as a source of
symmetry information in preference to the above space-group names.
They are only intended as comments.
;
_shelx_estimated_absorpt_t_max 0.948
_shelx_estimated_absorpt_t_min 0.909
_olex2_refinement_description
;
1. Fixed Uiso
 At 1.2 times of:
  All C(H) groups, All C(H,H) groups
 At 1.5 times of:
  All C(H,H,H) groups
2.a Ternary CH refined with riding coordinates:
 C7(H7), C10(H10), C27(H27), C24(H24), C31(H31)
2.b Secondary CH2 refined with riding coordinates:
 C30(H30A,H30B), C32(H32A,H32B), C33(H33A,H33B), C34(H34A,H34B)
2.c Aromatic/amide H refined with riding coordinates:
 C14(H14), C22(H22), C21(H21), C4(H4), C5(H5), C3(H3), C20(H20)
2.d Idealised Me refined as rotating group:
 C16(H16A,H16B,H16C), C17(H17A,H17B,H17C), C25(H25A,H25B,H25C), C11(H11A,H11B,
 H11C), C12(H12A,H12B,H12C), C26(H26A,H26B,H26C), C9(H9A,H9B,H9C), C8(H8A,H8B,
 H8C), C28(H28A,H28B,H28C), C29(H29A,H29B,H29C)
;
_olex2_submission_original_sample_id MRC2228
_olex2_submission_special_instructions 'No special instructions were received'
_oxdiff_exptl_absorpt_empirical_details
;
Empirical correction (ABSPACK) includes:
- Absorption correction using spherical harmonics
- Frame scaling
;
_oxdiff_exptl_absorpt_empirical_full_max 1.124
_oxdiff_exptl_absorpt_empirical_full_min 0.910

loop_
_space_group_symop_operation_xyz
'x, y, z'
'-x+1/2, -y, z+1/2'
'-x, y+1/2, -z+1/2'
'x+1/2, -y+1/2, -z'
'-x, -y, -z'
'x-1/2, y, -z-1/2'
'x, -y-1/2, z-1/2'
'-x-1/2, y-1/2, z'

loop_
_atom_site_label
_atom_site_type_symbol
_atom_site_fract_x
_atom_site_fract_y
_atom_site_fract_z
_atom_site_U_iso_or_equiv
_atom_site_adp_type
_atom_site_occupancy
_atom_site_site_symmetry_order
_atom_site_calc_flag
_atom_site_refinement_flags_posn
_atom_site_refinement_flags_adp
_atom_site_refinement_flags_occupancy
_atom_site_disorder_assembly
_atom_site_disorder_group
Zn1 Zn 0.40634(2) 0.29744(2) 0.38985(2) 0.02734(9) Uani 1 1 d . . . . .
N2 N 0.31949(8) 0.33181(8) 0.33927(4) 0.0222(2) Uani 1 1 d . . . . .
N1 N 0.31825(8) 0.25385(8) 0.43838(5) 0.0241(3) Uani 1 1 d . . . . .
C18 C 0.35363(9) 0.36966(10) 0.29420(5) 0.0231(3) Uani 1 1 d . . . . .
C13 C 0.23128(10) 0.25626(9) 0.43141(5) 0.0233(3) Uani 1 1 d . . . . .
C1 C 0.35478(10) 0.21905(10) 0.48378(6) 0.0246(3) Uani 1 1 d . . . . .
C23 C 0.38313(10) 0.31970(10) 0.25437(6) 0.0268(3) Uani 1 1 d . . . . .
C15 C 0.23216(10) 0.32147(9) 0.34449(6) 0.0240(3) Uani 1 1 d . . . . .
C14 C 0.19194(10) 0.28706(9) 0.38736(6) 0.0255(3) Uani 1 1 d . . . . .
H14 H 0.128890 0.284249 0.386384 0.031 Uiso 1 1 calc R U . . .
C6 C 0.37642(11) 0.13481(10) 0.48458(6) 0.0291(3) Uani 1 1 d . . . . .
C22 C 0.42215(11) 0.35734(11) 0.21276(6) 0.0322(4) Uani 1 1 d . . . . .
H22 H 0.443188 0.324198 0.185811 0.039 Uiso 1 1 calc R U . . .
C19 C 0.36078(10) 0.45569(10) 0.29164(6) 0.0271(3) Uani 1 1 d . . . . .
C2 C 0.37438(11) 0.27037(10) 0.52470(6) 0.0288(3) Uani 1 1 d . . . . .
C16 C 0.16985(11) 0.22419(12) 0.47191(7) 0.0355(4) Uani 1 1 d . . . . .
H16A H 0.181181 0.165441 0.477293 0.053 Uiso 1 1 calc R U . . .
H16B H 0.107988 0.232033 0.461399 0.053 Uiso 1 1 calc R U . . .
H16C H 0.180542 0.254301 0.503303 0.053 Uiso 1 1 calc R U . . .
C21 C 0.43090(12) 0.44185(12) 0.20985(6) 0.0360(4) Uani 1 1 d . . . . .
H21 H 0.457972 0.466473 0.181260 0.043 Uiso 1 1 calc R U . . .
C4 C 0.44332(12) 0.15443(12) 0.56647(7) 0.0378(4) Uani 1 1 d . . . . .
H4 H 0.475091 0.132618 0.594356 0.045 Uiso 1 1 calc R U . . .
C5 C 0.42086(12) 0.10418(11) 0.52658(7) 0.0360(4) Uani 1 1 d . . . . .
H5 H 0.436035 0.047446 0.527788 0.043 Uiso 1 1 calc R U . . .
C3 C 0.41950(12) 0.23654(12) 0.56576(6) 0.0350(4) Uani 1 1 d . . . . .
H3 H 0.434046 0.270584 0.593654 0.042 Uiso 1 1 calc R U . . .
C7 C 0.34784(13) 0.36048(11) 0.52465(7) 0.0369(4) Uani 1 1 d . . . . .
H7 H 0.306457 0.368885 0.495638 0.044 Uiso 1 1 calc R U . . .
C10 C 0.35216(13) 0.07801(11) 0.44120(7) 0.0380(4) Uani 1 1 d . . . . .
H10 H 0.301883 0.104406 0.422602 0.046 Uiso 1 1 calc R U . . .
C27 C 0.37266(13) 0.22678(11) 0.25534(7) 0.0351(4) Uani 1 1 d . . . . .
H27 H 0.336215 0.212662 0.285614 0.042 Uiso 1 1 calc R U . . .
C20 C 0.39990(11) 0.49033(11) 0.24891(7) 0.0340(4) Uani 1 1 d . . . . .
H20 H 0.405339 0.548470 0.246620 0.041 Uiso 1 1 calc R U . . .
C24 C 0.32794(12) 0.51096(10) 0.33387(6) 0.0342(4) Uani 1 1 d . . . . .
H24 H 0.286776 0.477504 0.355202 0.041 Uiso 1 1 calc R U . . .
C17 C 0.17096(11) 0.34754(13) 0.30251(7) 0.0385(4) Uani 1 1 d . . . . .
H17A H 0.178586 0.406499 0.296016 0.058 Uiso 1 1 calc R U . . .
H17B H 0.109230 0.336676 0.312242 0.058 Uiso 1 1 calc R U . . .
H17C H 0.185253 0.316384 0.271967 0.058 Uiso 1 1 calc R U . . .
C31 C 0.58993(11) 0.36697(14) 0.38438(7) 0.0410(4) Uani 1 1 d . . . . .
H31 H 0.568224 0.416368 0.403187 0.049 Uiso 1 1 calc R U . . .
C30 C 0.53590(12) 0.29351(14) 0.40023(8) 0.0467(5) Uani 1 1 d . . . . .
H30A H 0.546827 0.284063 0.436530 0.056 Uiso 1 1 calc R U . . .
H30B H 0.559059 0.244890 0.381978 0.056 Uiso 1 1 calc R U . . .
C32 C 0.59808(12) 0.38921(15) 0.32856(8) 0.0465(5) Uani 1 1 d . . . . .
H32A H 0.558595 0.434796 0.317987 0.056 Uiso 1 1 calc R U . . .
H32B H 0.592220 0.341449 0.305649 0.056 Uiso 1 1 calc R U . . .
C33 C 0.69497(13) 0.41587(14) 0.33785(8) 0.0490(5) Uani 1 1 d . . . . .
H33A H 0.737477 0.395086 0.312391 0.059 Uiso 1 1 calc R U . . .
H33B H 0.702384 0.475779 0.343224 0.059 Uiso 1 1 calc R U . . .
C25 C 0.27558(16) 0.58481(13) 0.31452(8) 0.0515(5) Uani 1 1 d . . . . .
H25A H 0.315167 0.620987 0.295313 0.077 Uiso 1 1 calc R U . . .
H25B H 0.250670 0.615218 0.343098 0.077 Uiso 1 1 calc R U . . .
H25C H 0.227242 0.565705 0.292725 0.077 Uiso 1 1 calc R U . . .
C34 C 0.69316(13) 0.36555(15) 0.38645(8) 0.0473(5) Uani 1 1 d . . . . .
H34A H 0.718408 0.394731 0.415885 0.057 Uiso 1 1 calc R U . . .
H34B H 0.719102 0.309829 0.383013 0.057 Uiso 1 1 calc R U . . .
C11 C 0.42886(17) 0.06895(15) 0.40420(8) 0.0557(6) Uani 1 1 d . . . . .
H11A H 0.443908 0.123001 0.390200 0.083 Uiso 1 1 calc R U . . .
H11B H 0.411337 0.031779 0.376891 0.083 Uiso 1 1 calc R U . . .
H11C H 0.480703 0.046253 0.421706 0.083 Uiso 1 1 calc R U . . .
C12 C 0.32000(19) -0.00593(13) 0.45881(9) 0.0614(6) Uani 1 1 d . . . . .
H12A H 0.369199 -0.035526 0.474849 0.092 Uiso 1 1 calc R U . . .
H12B H 0.298522 -0.037542 0.429835 0.092 Uiso 1 1 calc R U . . .
H12C H 0.271566 0.001174 0.483097 0.092 Uiso 1 1 calc R U . . .
C26 C 0.40389(17) 0.53904(17) 0.36728(10) 0.0639(7) Uani 1 1 d . . . . .
H26A H 0.434925 0.490850 0.380826 0.096 Uiso 1 1 calc R U . . .
H26B H 0.380321 0.572106 0.395102 0.096 Uiso 1 1 calc R U . . .
H26C H 0.445504 0.572321 0.347486 0.096 Uiso 1 1 calc R U . . .
C9 C 0.2979(2) 0.38454(15) 0.57205(9) 0.0757(9) Uani 1 1 d . . . . .
H9A H 0.246999 0.347711 0.576652 0.114 Uiso 1 1 calc R U . . .
H9B H 0.276912 0.441409 0.568963 0.114 Uiso 1 1 calc R U . . .
H9C H 0.337698 0.380037 0.601149 0.114 Uiso 1 1 calc R U . . .
C8 C 0.4283(2) 0.41588(15) 0.51591(12) 0.0710(7) Uani 1 1 d . . . . .
H8A H 0.470442 0.409279 0.543775 0.106 Uiso 1 1 calc R U . . .
H8B H 0.408963 0.473397 0.514113 0.106 Uiso 1 1 calc R U . . .
H8C H 0.457314 0.400519 0.484222 0.106 Uiso 1 1 calc R U . . .
C28 C 0.3223(2) 0.19588(15) 0.20914(9) 0.0736(9) Uani 1 1 d . . . . .
H28A H 0.263281 0.221389 0.208100 0.110 Uiso 1 1 calc R U . . .
H28B H 0.315931 0.135927 0.211058 0.110 Uiso 1 1 calc R U . . .
H28C H 0.355303 0.210508 0.178619 0.110 Uiso 1 1 calc R U . . .
C29 C 0.46173(19) 0.18398(15) 0.26106(15) 0.0820(10) Uani 1 1 d . . . . .
H29A H 0.498723 0.195575 0.231533 0.123 Uiso 1 1 calc R U . . .
H29B H 0.452389 0.124464 0.263936 0.123 Uiso 1 1 calc R U . . .
H29C H 0.491591 0.204264 0.291417 0.123 Uiso 1 1 calc R U . . .

loop_
_atom_site_aniso_label
_atom_site_aniso_U_11
_atom_site_aniso_U_22
_atom_site_aniso_U_33
_atom_site_aniso_U_23
_atom_site_aniso_U_13
_atom_site_aniso_U_12
Zn1 0.02006(13) 0.03876(15) 0.02320(13) 0.00872(8) -0.00051(7) -0.00004(8)
N2 0.0227(6) 0.0253(6) 0.0185(6) 0.0030(5) 0.0008(5) 0.0015(5)
N1 0.0253(6) 0.0269(6) 0.0200(6) 0.0038(5) -0.0005(5) 0.0006(5)
C18 0.0193(6) 0.0302(8) 0.0199(7) 0.0042(6) -0.0012(5) 0.0004(5)
C13 0.0251(7) 0.0227(7) 0.0222(7) 0.0016(6) 0.0027(6) -0.0009(5)
C1 0.0235(7) 0.0302(8) 0.0200(7) 0.0059(6) 0.0014(6) -0.0014(6)
C23 0.0250(7) 0.0325(8) 0.0230(7) 0.0004(6) 0.0007(6) 0.0004(6)
C15 0.0230(7) 0.0259(7) 0.0231(7) 0.0020(6) -0.0022(6) 0.0016(6)
C14 0.0199(7) 0.0298(8) 0.0267(8) 0.0031(6) 0.0015(5) -0.0005(6)
C6 0.0304(8) 0.0316(8) 0.0253(8) 0.0042(6) -0.0011(6) 0.0016(6)
C22 0.0310(8) 0.0418(9) 0.0237(8) 0.0003(7) 0.0055(6) -0.0001(7)
C19 0.0263(7) 0.0299(8) 0.0251(7) 0.0041(6) -0.0008(6) 0.0013(6)
C2 0.0312(8) 0.0318(8) 0.0233(7) 0.0020(6) 0.0007(6) -0.0032(6)
C16 0.0288(8) 0.0477(10) 0.0300(8) 0.0107(7) 0.0052(7) -0.0031(7)
C21 0.0341(8) 0.0457(10) 0.0281(8) 0.0093(7) 0.0085(7) -0.0061(7)
C4 0.0394(9) 0.0465(10) 0.0276(8) 0.0086(7) -0.0061(7) 0.0050(8)
C5 0.0419(9) 0.0345(9) 0.0315(9) 0.0078(7) -0.0039(7) 0.0073(7)
C3 0.0400(9) 0.0424(10) 0.0226(8) 0.0008(7) -0.0049(7) -0.0031(7)
C7 0.0527(11) 0.0297(9) 0.0283(8) -0.0012(7) -0.0049(8) -0.0012(7)
C10 0.0502(11) 0.0312(9) 0.0327(9) -0.0003(7) -0.0065(8) 0.0073(7)
C27 0.0461(10) 0.0305(8) 0.0286(8) -0.0035(7) 0.0065(7) -0.0006(7)
C20 0.0367(9) 0.0309(8) 0.0344(9) 0.0076(7) 0.0026(7) -0.0054(7)
C24 0.0438(9) 0.0272(8) 0.0315(8) 0.0017(7) 0.0042(7) 0.0041(7)
C17 0.0259(8) 0.0569(11) 0.0328(9) 0.0146(8) -0.0058(7) -0.0022(8)
C31 0.0251(9) 0.0583(12) 0.0398(10) 0.0021(9) -0.0017(7) -0.0033(8)
C30 0.0240(9) 0.0690(14) 0.0471(11) 0.0194(10) -0.0056(8) -0.0012(8)
C32 0.0322(9) 0.0682(14) 0.0391(10) 0.0066(10) 0.0033(8) -0.0057(9)
C33 0.0348(10) 0.0639(13) 0.0481(11) -0.0070(10) 0.0110(8) -0.0113(9)
C25 0.0653(14) 0.0418(11) 0.0473(11) 0.0036(9) 0.0070(10) 0.0211(10)
C34 0.0262(9) 0.0658(13) 0.0499(12) -0.0003(10) -0.0025(8) -0.0057(8)
C11 0.0720(15) 0.0552(13) 0.0397(11) -0.0057(10) 0.0037(11) 0.0203(11)
C12 0.0899(18) 0.0374(11) 0.0568(13) -0.0009(10) -0.0144(13) -0.0128(11)
C26 0.0665(15) 0.0705(16) 0.0547(14) -0.0298(12) -0.0177(11) 0.0165(12)
C9 0.131(3) 0.0481(13) 0.0475(13) 0.0001(11) 0.0220(15) 0.0326(15)
C8 0.0793(17) 0.0387(12) 0.095(2) 0.0023(12) -0.0064(15) -0.0184(12)
C28 0.128(3) 0.0541(14) 0.0387(12) -0.0055(10) -0.0065(14) -0.0386(15)
C29 0.0623(16) 0.0409(12) 0.143(3) 0.0071(15) 0.0122(17) 0.0180(11)

loop_
_atom_type_symbol
_atom_type_description
_atom_type_scat_dispersion_real
_atom_type_scat_dispersion_imag
_atom_type_scat_source
C C 0.0181 0.0091 'International Tables Vol C Tables 4.2.6.8 and 6.1.1.4'
H H 0.0000 0.0000 'International Tables Vol C Tables 4.2.6.8 and 6.1.1.4'
N N 0.0311 0.0180 'International Tables Vol C Tables 4.2.6.8 and 6.1.1.4'
Zn Zn -1.5491 0.6778 'International Tables Vol C Tables 4.2.6.8 and 6.1.1.4'

loop_
_geom_angle_atom_site_label_1
_geom_angle_atom_site_label_2
_geom_angle_atom_site_label_3
_geom_angle
_geom_angle_site_symmetry_1
_geom_angle_site_symmetry_3
_geom_angle_publ_flag
N2 Zn1 N1 95.85(5) . . ?
N2 Zn1 C30 140.06(7) . . ?
C30 Zn1 N1 124.04(7) . . ?
C18 N2 Zn1 117.03(9) . . ?
C15 N2 Zn1 123.49(10) . . ?
C15 N2 C18 119.48(12) . . ?
C13 N1 Zn1 124.11(10) . . ?
C13 N1 C1 120.43(12) . . ?
C1 N1 Zn1 115.46(9) . . ?
C23 C18 N2 119.45(14) . . ?
C19 C18 N2 119.51(13) . . ?
C19 C18 C23 120.98(14) . . ?
N1 C13 C14 123.01(13) . . ?
N1 C13 C16 119.70(13) . . ?
C14 C13 C16 117.29(14) . . ?
C6 C1 N1 118.85(14) . . ?
C2 C1 N1 119.74(14) . . ?
C2 C1 C6 121.22(14) . . ?
C18 C23 C27 121.94(14) . . ?
C22 C23 C18 118.47(15) . . ?
C22 C23 C27 119.59(15) . . ?
N2 C15 C14 124.00(14) . . ?
N2 C15 C17 119.37(14) . . ?
C14 C15 C17 116.63(14) . . ?
C13 C14 C15 129.46(14) . . ?
C13 C14 H14 115.3 . . ?
C15 C14 H14 115.3 . . ?
C1 C6 C10 121.55(14) . . ?
C5 C6 C1 118.08(15) . . ?
C5 C6 C10 120.36(15) . . ?
C23 C22 H22 119.3 . . ?
C21 C22 C23 121.40(16) . . ?
C21 C22 H22 119.3 . . ?
C18 C19 C24 121.87(14) . . ?
C20 C19 C18 118.21(15) . . ?
C20 C19 C24 119.92(15) . . ?
C1 C2 C7 121.20(14) . . ?
C3 C2 C1 118.27(15) . . ?
C3 C2 C7 120.53(15) . . ?
C13 C16 H16A 109.5 . . ?
C13 C16 H16B 109.5 . . ?
C13 C16 H16C 109.5 . . ?
H16A C16 H16B 109.5 . . ?
H16A C16 H16C 109.5 . . ?
H16B C16 H16C 109.5 . . ?
C22 C21 H21 120.3 . . ?
C22 C21 C20 119.45(15) . . ?
C20 C21 H21 120.3 . . ?
C5 C4 H4 120.1 . . ?
C5 C4 C3 119.83(16) . . ?
C3 C4 H4 120.1 . . ?
C6 C5 H5 119.3 . . ?
C4 C5 C6 121.43(16) . . ?
C4 C5 H5 119.3 . . ?
C2 C3 H3 119.5 . . ?
C4 C3 C2 121.10(16) . . ?
C4 C3 H3 119.5 . . ?
C2 C7 H7 107.2 . . ?
C2 C7 C8 111.10(18) . . ?
C9 C7 C2 112.22(16) . . ?
C9 C7 H7 107.2 . . ?
C9 C7 C8 111.5(2) . . ?
C8 C7 H7 107.2 . . ?
C6 C10 H10 107.2 . . ?
C6 C10 C11 111.45(17) . . ?
C6 C10 C12 112.80(16) . . ?
C11 C10 H10 107.2 . . ?
C12 C10 H10 107.2 . . ?
C12 C10 C11 110.66(18) . . ?
C23 C27 H27 107.4 . . ?
C23 C27 C28 111.40(16) . . ?
C28 C27 H27 107.4 . . ?
C29 C27 C23 111.45(17) . . ?
C29 C27 H27 107.4 . . ?
C29 C27 C28 111.6(2) . . ?
C19 C20 H20 119.3 . . ?
C21 C20 C19 121.47(16) . . ?
C21 C20 H20 119.3 . . ?
C19 C24 H24 107.4 . . ?
C19 C24 C25 112.60(15) . . ?
C25 C24 H24 107.4 . . ?
C26 C24 C19 111.39(16) . . ?
C26 C24 H24 107.4 . . ?
C26 C24 C25 110.47(18) . . ?
C15 C17 H17A 109.5 . . ?
C15 C17 H17B 109.5 . . ?
C15 C17 H17C 109.5 . . ?
H17A C17 H17B 109.5 . . ?
H17A C17 H17C 109.5 . . ?
H17B C17 H17C 109.5 . . ?
C30 C31 H31 108.7 . . ?
C30 C31 C32 120.11(18) . . ?
C30 C31 C34 121.22(18) . . ?
C32 C31 H31 108.7 . . ?
C32 C31 C34 87.57(14) . . ?
C34 C31 H31 108.7 . . ?
Zn1 C30 H30A 107.8 . . ?
Zn1 C30 H30B 107.8 . . ?
C31 C30 Zn1 118.03(14) . . ?
C31 C30 H30A 107.8 . . ?
C31 C30 H30B 107.8 . . ?
H30A C30 H30B 107.1 . . ?
C31 C32 H32A 113.8 . . ?
C31 C32 H32B 113.8 . . ?
C31 C32 C33 89.26(15) . . ?
H32A C32 H32B 111.0 . . ?
C33 C32 H32A 113.8 . . ?
C33 C32 H32B 113.8 . . ?
C32 C33 H33A 114.0 . . ?
C32 C33 H33B 114.0 . . ?
H33A C33 H33B 111.2 . . ?
C34 C33 C32 88.18(15) . . ?
C34 C33 H33A 114.0 . . ?
C34 C33 H33B 114.0 . . ?
C24 C25 H25A 109.5 . . ?
C24 C25 H25B 109.5 . . ?
C24 C25 H25C 109.5 . . ?
H25A C25 H25B 109.5 . . ?
H25A C25 H25C 109.5 . . ?
H25B C25 H25C 109.5 . . ?
C31 C34 H34A 113.8 . . ?
C31 C34 H34B 113.8 . . ?
C33 C34 C31 88.85(15) . . ?
C33 C34 H34A 113.8 . . ?
C33 C34 H34B 113.8 . . ?
H34A C34 H34B 111.1 . . ?
C10 C11 H11A 109.5 . . ?
C10 C11 H11B 109.5 . . ?
C10 C11 H11C 109.5 . . ?
H11A C11 H11B 109.5 . . ?
H11A C11 H11C 109.5 . . ?
H11B C11 H11C 109.5 . . ?
C10 C12 H12A 109.5 . . ?
C10 C12 H12B 109.5 . . ?
C10 C12 H12C 109.5 . . ?
H12A C12 H12B 109.5 . . ?
H12A C12 H12C 109.5 . . ?
H12B C12 H12C 109.5 . . ?
C24 C26 H26A 109.5 . . ?
C24 C26 H26B 109.5 . . ?
C24 C26 H26C 109.5 . . ?
H26A C26 H26B 109.5 . . ?
H26A C26 H26C 109.5 . . ?
H26B C26 H26C 109.5 . . ?
C7 C9 H9A 109.5 . . ?
C7 C9 H9B 109.5 . . ?
C7 C9 H9C 109.5 . . ?
H9A C9 H9B 109.5 . . ?
H9A C9 H9C 109.5 . . ?
H9B C9 H9C 109.5 . . ?
C7 C8 H8A 109.5 . . ?
C7 C8 H8B 109.5 . . ?
C7 C8 H8C 109.5 . . ?
H8A C8 H8B 109.5 . . ?
H8A C8 H8C 109.5 . . ?
H8B C8 H8C 109.5 . . ?
C27 C28 H28A 109.5 . . ?
C27 C28 H28B 109.5 . . ?
C27 C28 H28C 109.5 . . ?
H28A C28 H28B 109.5 . . ?
H28A C28 H28C 109.5 . . ?
H28B C28 H28C 109.5 . . ?
C27 C29 H29A 109.5 . . ?
C27 C29 H29B 109.5 . . ?
C27 C29 H29C 109.5 . . ?
H29A C29 H29B 109.5 . . ?
H29A C29 H29C 109.5 . . ?
H29B C29 H29C 109.5 . . ?

loop_
_geom_bond_atom_site_label_1
_geom_bond_atom_site_label_2
_geom_bond_distance
_geom_bond_site_symmetry_2
_geom_bond_publ_flag
Zn1 N2 1.9554(12) . ?
Zn1 N1 1.9797(12) . ?
Zn1 C30 1.9696(18) . ?
N2 C18 1.4407(18) . ?
N2 C15 1.3317(19) . ?
N1 C13 1.3221(19) . ?
N1 C1 1.4406(18) . ?
C18 C23 1.405(2) . ?
C18 C19 1.403(2) . ?
C13 C14 1.403(2) . ?
C13 C16 1.511(2) . ?
C1 C6 1.407(2) . ?
C1 C2 1.401(2) . ?
C23 C22 1.393(2) . ?
C23 C27 1.518(2) . ?
C15 C14 1.405(2) . ?
C15 C17 1.507(2) . ?
C14 H14 0.9500 . ?
C6 C5 1.392(2) . ?
C6 C10 1.520(2) . ?
C22 H22 0.9500 . ?
C22 C21 1.381(3) . ?
C19 C20 1.397(2) . ?
C19 C24 1.519(2) . ?
C2 C3 1.397(2) . ?
C2 C7 1.517(2) . ?
C16 H16A 0.9800 . ?
C16 H16B 0.9800 . ?
C16 H16C 0.9800 . ?
C21 H21 0.9500 . ?
C21 C20 1.384(3) . ?
C4 H4 0.9500 . ?
C4 C5 1.380(3) . ?
C4 C3 1.381(3) . ?
C5 H5 0.9500 . ?
C3 H3 0.9500 . ?
C7 H7 1.0000 . ?
C7 C9 1.517(3) . ?
C7 C8 1.527(3) . ?
C10 H10 1.0000 . ?
C10 C11 1.523(3) . ?
C10 C12 1.521(3) . ?
C27 H27 1.0000 . ?
C27 C28 1.527(3) . ?
C27 C29 1.517(3) . ?
C20 H20 0.9500 . ?
C24 H24 1.0000 . ?
C24 C25 1.524(2) . ?
C24 C26 1.517(3) . ?
C17 H17A 0.9800 . ?
C17 H17B 0.9800 . ?
C17 H17C 0.9800 . ?
C31 H31 1.0000 . ?
C31 C30 1.504(3) . ?
C31 C32 1.531(3) . ?
C31 C34 1.554(2) . ?
C30 H30A 0.9900 . ?
C30 H30B 0.9900 . ?
C32 H32A 0.9900 . ?
C32 H32B 0.9900 . ?
C32 C33 1.540(3) . ?
C33 H33A 0.9900 . ?
C33 H33B 0.9900 . ?
C33 C34 1.528(3) . ?
C25 H25A 0.9800 . ?
C25 H25B 0.9800 . ?
C25 H25C 0.9800 . ?
C34 H34A 0.9900 . ?
C34 H34B 0.9900 . ?
C11 H11A 0.9800 . ?
C11 H11B 0.9800 . ?
C11 H11C 0.9800 . ?
C12 H12A 0.9800 . ?
C12 H12B 0.9800 . ?
C12 H12C 0.9800 . ?
C26 H26A 0.9800 . ?
C26 H26B 0.9800 . ?
C26 H26C 0.9800 . ?
C9 H9A 0.9800 . ?
C9 H9B 0.9800 . ?
C9 H9C 0.9800 . ?
C8 H8A 0.9800 . ?
C8 H8B 0.9800 . ?
C8 H8C 0.9800 . ?
C28 H28A 0.9800 . ?
C28 H28B 0.9800 . ?
C28 H28C 0.9800 . ?
C29 H29A 0.9800 . ?
C29 H29B 0.9800 . ?
C29 H29C 0.9800 . ?

loop_
_geom_torsion_atom_site_label_1
_geom_torsion_atom_site_label_2
_geom_torsion_atom_site_label_3
_geom_torsion_atom_site_label_4
_geom_torsion
_geom_torsion_site_symmetry_1
_geom_torsion_site_symmetry_2
_geom_torsion_site_symmetry_3
_geom_torsion_site_symmetry_4
_geom_torsion_publ_flag
Zn1 N2 C18 C23 83.91(15) . . . . ?
Zn1 N2 C18 C19 -93.14(14) . . . . ?
Zn1 N2 C15 C14 2.0(2) . . . . ?
Zn1 N2 C15 C17 -177.95(12) . . . . ?
Zn1 N1 C13 C14 2.9(2) . . . . ?
Zn1 N1 C13 C16 -177.56(12) . . . . ?
Zn1 N1 C1 C6 -89.67(15) . . . . ?
Zn1 N1 C1 C2 85.47(15) . . . . ?
N2 C18 C23 C22 -175.16(14) . . . . ?
N2 C18 C23 C27 5.6(2) . . . . ?
N2 C18 C19 C20 175.56(14) . . . . ?
N2 C18 C19 C24 -4.0(2) . . . . ?
N2 C15 C14 C13 -1.2(3) . . . . ?
N1 C13 C14 C15 -1.6(3) . . . . ?
N1 C1 C6 C5 172.84(15) . . . . ?
N1 C1 C6 C10 -7.4(2) . . . . ?
N1 C1 C2 C3 -172.40(14) . . . . ?
N1 C1 C2 C7 7.4(2) . . . . ?
C18 N2 C15 C14 -178.46(14) . . . . ?
C18 N2 C15 C17 1.6(2) . . . . ?
C18 C23 C22 C21 -0.9(2) . . . . ?
C18 C23 C27 C28 124.3(2) . . . . ?
C18 C23 C27 C29 -110.4(2) . . . . ?
C18 C19 C20 C21 0.1(2) . . . . ?
C18 C19 C24 C25 -135.33(17) . . . . ?
C18 C19 C24 C26 99.9(2) . . . . ?
C13 N1 C1 C6 91.18(18) . . . . ?
C13 N1 C1 C2 -93.68(18) . . . . ?
C1 N1 C13 C14 -178.00(14) . . . . ?
C1 N1 C13 C16 1.5(2) . . . . ?
C1 C6 C5 C4 0.0(3) . . . . ?
C1 C6 C10 C11 94.9(2) . . . . ?
C1 C6 C10 C12 -139.86(19) . . . . ?
C1 C2 C3 C4 -0.8(3) . . . . ?
C1 C2 C7 C9 128.9(2) . . . . ?
C1 C2 C7 C8 -105.5(2) . . . . ?
C23 C18 C19 C20 -1.4(2) . . . . ?
C23 C18 C19 C24 178.98(15) . . . . ?
C23 C22 C21 C20 -0.3(3) . . . . ?
C15 N2 C18 C23 -95.69(17) . . . . ?
C15 N2 C18 C19 87.26(18) . . . . ?
C6 C1 C2 C3 2.6(2) . . . . ?
C6 C1 C2 C7 -177.60(15) . . . . ?
C22 C23 C27 C28 -55.0(2) . . . . ?
C22 C23 C27 C29 70.4(2) . . . . ?
C22 C21 C20 C19 0.8(3) . . . . ?
C19 C18 C23 C22 1.9(2) . . . . ?
C19 C18 C23 C27 -177.44(15) . . . . ?
C2 C1 C6 C5 -2.2(2) . . . . ?
C2 C1 C6 C10 177.57(16) . . . . ?
C16 C13 C14 C15 178.90(16) . . . . ?
C5 C6 C10 C11 -85.3(2) . . . . ?
C5 C6 C10 C12 39.9(3) . . . . ?
C5 C4 C3 C2 -1.3(3) . . . . ?
C3 C2 C7 C9 -51.4(3) . . . . ?
C3 C2 C7 C8 74.3(2) . . . . ?
C3 C4 C5 C6 1.7(3) . . . . ?
C7 C2 C3 C4 179.40(17) . . . . ?
C10 C6 C5 C4 -179.79(17) . . . . ?
C27 C23 C22 C21 178.36(16) . . . . ?
C20 C19 C24 C25 45.1(2) . . . . ?
C20 C19 C24 C26 -79.6(2) . . . . ?
C24 C19 C20 C21 179.70(16) . . . . ?
C17 C15 C14 C13 178.77(16) . . . . ?
C31 C32 C33 C34 18.79(18) . . . . ?
C30 C31 C32 C33 -143.58(19) . . . . ?
C30 C31 C34 C33 142.8(2) . . . . ?
C32 C31 C30 Zn1 -66.9(2) . . . . ?
C32 C31 C34 C33 18.62(18) . . . . ?
C32 C33 C34 C31 -18.50(17) . . . . ?
C34 C31 C30 Zn1 -174.01(15) . . . . ?
C34 C31 C32 C33 -18.47(18) . . . . ?
